data_7011129
loop_
_publ_author_name
'Harry Adams'
'Scott Clunas'
'David E. Fenton'
'Sharon E. Spey'

_publ_section_title
;
 The systematic generation of monodentate bridging ethanoates in
 dinuclear nickel(II) complexes of asymmetric compartmental ligands
;
_journal_issue 3
_journal_name_full 'J. Chem. Soc., Dalton Trans.'
_journal_page_first 441
_journal_page_last 448
_journal_paper_doi 10.1039/b107928j
_journal_year 2002
_chemical_formula_sum 'C28 H41 N5 Ni2 O6 S'
_chemical_formula_weight 693.14
_chemical_name_systematic
; 
? 
;
_space_group_IT_number 14
_symmetry_cell_setting monoclinic
_symmetry_space_group_name_Hall '-P 2ybc'
_symmetry_space_group_name_H-M 'P 1 21/c 1'
_atom_sites_solution_hydrogens geom
_atom_sites_solution_primary direct
_atom_sites_solution_secondary difmap
_audit_creation_method SHELXL-97
_cell_angle_alpha 90.00
_cell_angle_beta 107.076(2)
_cell_angle_gamma 90.00
_cell_formula_units_Z 4
_cell_length_a 12.6287(12)
_cell_length_b 14.3404(13)
_cell_length_c 18.0340(16)
_cell_measurement_reflns_used 86
_cell_measurement_temperature 150(2)
_cell_volume 3122.0(5)
_computing_cell_refinement 'Bruker SMART'
_computing_data_collection 'Bruker SMART'
_computing_data_reduction 'Bruker SHELXTL'
_computing_molecular_graphics 'Bruker SHELXTL'
_computing_publication_material 'Bruker SHELXTL'
_computing_structure_refinement 'SHELXL-97 (Sheldrick, 1997)'
_computing_structure_solution 'SHELXS-97 (Sheldrick, 1990)'
_diffrn_ambient_temperature 150(2)
_diffrn_measured_fraction_theta_full 0.959
_diffrn_measured_fraction_theta_max 0.959
_diffrn_measurement_device_type 'CCD area detector'
_diffrn_measurement_method 'phi and omega scans'
_diffrn_radiation_monochromator graphite
_diffrn_radiation_source 'fine-focus sealed tube'
_diffrn_radiation_type MoK\a
_diffrn_radiation_wavelength 0.71073
_diffrn_reflns_av_R_equivalents 0.1798
_diffrn_reflns_av_sigmaI/netI 0.1315
_diffrn_reflns_limit_h_max 16
_diffrn_reflns_limit_h_min -16
_diffrn_reflns_limit_k_max 13
_diffrn_reflns_limit_k_min -19
_diffrn_reflns_limit_l_max 22
_diffrn_reflns_limit_l_min -23
_diffrn_reflns_number 19465
_diffrn_reflns_theta_full 28.33
_diffrn_reflns_theta_max 28.33
_diffrn_reflns_theta_min 1.69
_exptl_absorpt_coefficient_mu 1.321
_exptl_absorpt_correction_T_max 0.8575
_exptl_absorpt_correction_T_min 0.7688
_exptl_absorpt_correction_type empirical
_exptl_crystal_colour GREEN
_exptl_crystal_density_diffrn 1.475
_exptl_crystal_density_method 'not measured'
_exptl_crystal_description BLOCK
_exptl_crystal_F_000 1456
_exptl_crystal_size_max 0.21
_exptl_crystal_size_mid 0.12
_exptl_crystal_size_min 0.12
_refine_diff_density_max 1.062
_refine_diff_density_min -1.327
_refine_diff_density_rms 0.136
_refine_ls_extinction_method none
_refine_ls_goodness_of_fit_ref 0.994
_refine_ls_hydrogen_treatment mixed
_refine_ls_matrix_type full
_refine_ls_number_parameters 385
_refine_ls_number_reflns 7462
_refine_ls_number_restraints 1
_refine_ls_restrained_S_all 0.995
_refine_ls_R_factor_all 0.0763
_refine_ls_R_factor_gt 0.0596
_refine_ls_shift/su_max 0.000
_refine_ls_shift/su_mean 0.000
_refine_ls_structure_factor_coef Fsqd
_refine_ls_weighting_details 'calc w=1/[\s^2^(Fo^2^)+(0.0761P)^2^+0.0000P] where P=(Fo^2^+2Fc^2^)/3'
_refine_ls_weighting_scheme calc
_refine_ls_wR_factor_gt 0.1501
_refine_ls_wR_factor_ref 0.1584
_reflns_number_gt 5637
_reflns_number_total 7462
_reflns_threshold_expression >2sigma(I)
_cod_data_source_file b107928j.txt
_cod_data_source_block ifn193m
_cod_depositor_comments
;
The following automatic conversions were performed:
'_symmetry_cell_setting' value 'Monoclinic' changed to 'monoclinic'
according to '/home/saulius/struct/CIF-dictionaries/cif_core.dic'
dictionary named 'cif_core.dic' version 2.4.1 from
2010-06-29.

'_exptl_absorpt_correction_type' value 'Empirical' changed to
'empirical' according to
'/home/saulius/struct/CIF-dictionaries/cif_core.dic' dictionary named
'cif_core.dic' version 2.4.1 from 2010-06-29.

Automatic conversion script
Id: cif_fix_enum 1527 2010-12-29 10:47:43Z saulius 
;
_cod_original_sg_symbol_H-M P2(1)/c
_cod_database_code 7011129

loop_
_symmetry_equiv_pos_as_xyz
'x, y, z'
'-x, y+1/2, -z+1/2'
'-x, -y, -z'
'x, -y-1/2, z-1/2'

loop_
_atom_site_label
_atom_site_type_symbol
_atom_site_fract_x
_atom_site_fract_y
_atom_site_fract_z
_atom_site_U_iso_or_equiv
_atom_site_adp_type
_atom_site_occupancy
_atom_site_symmetry_multiplicity
_atom_site_calc_flag
_atom_site_refinement_flags
_atom_site_disorder_assembly
_atom_site_disorder_group
Ni1 Ni 0.13473(4) 0.22416(3) 0.01876(2) 0.02065(13) Uani 1 1 d . . .
Ni2 Ni 0.26730(4) 0.35082(3) 0.15290(2) 0.02047(13) Uani 1 1 d . . .
S1 S -0.24254(10) 0.20692(7) 0.02977(6) 0.0400(2) Uani 1 1 d . . .
O1 O 0.2063(2) 0.21891(14) 0.13341(11) 0.0226(5) Uani 1 1 d . . .
O2 O 0.3915(2) 0.31462(16) 0.11139(12) 0.0257(5) Uani 1 1 d . . .
O3 O 0.2853(2) 0.25487(16) -0.00098(12) 0.0254(5) Uani 1 1 d . . .
O4 O 0.1285(2) 0.37236(15) 0.05094(12) 0.0240(5) Uani 1 1 d . . .
O5 O 0.1122(2) 0.39134(15) 0.16773(12) 0.0253(5) Uani 1 1 d . . .
N1 N 0.3475(3) 0.31961(19) 0.26712(14) 0.0248(6) Uani 1 1 d . . .
N2 N 0.3304(3) 0.49340(18) 0.17986(14) 0.0240(6) Uani 1 1 d . . .
N3 N 0.0667(3) 0.24532(19) -0.09950(14) 0.0247(6) Uani 1 1 d . . .
N4 N 0.1664(3) 0.08777(18) 0.00922(14) 0.0235(6) Uani 1 1 d . . .
N5 N -0.0218(3) 0.19976(19) 0.02898(15) 0.0263(6) Uani 1 1 d . . .
C1 C 0.2735(4) 0.6660(3) 0.1806(3) 0.0416(10) Uani 1 1 d . . .
H1A H 0.3268 0.6751 0.2319 0.062 Uiso 1 1 calc R . .
H1B H 0.2081 0.7050 0.1759 0.062 Uiso 1 1 calc R . .
H1C H 0.3078 0.6837 0.1404 0.062 Uiso 1 1 calc R . .
C2 C 0.2386(3) 0.5628(2) 0.1704(2) 0.0292(8) Uani 1 1 d . . .
H2A H 0.1984 0.5478 0.2085 0.035 Uiso 1 1 calc R . .
H2B H 0.1858 0.5549 0.1180 0.035 Uiso 1 1 calc R . .
C3 C 0.3474(4) 0.5271(3) 0.0474(2) 0.0370(9) Uani 1 1 d . . .
H3A H 0.3012 0.4717 0.0302 0.056 Uiso 1 1 calc R . .
H3B H 0.4024 0.5314 0.0189 0.056 Uiso 1 1 calc R . .
H3C H 0.3005 0.5829 0.0373 0.056 Uiso 1 1 calc R . .
C4 C 0.4064(3) 0.5197(2) 0.13406(19) 0.0284(7) Uani 1 1 d . . .
H4A H 0.4660 0.4725 0.1425 0.034 Uiso 1 1 calc R . .
H4B H 0.4414 0.5803 0.1530 0.034 Uiso 1 1 calc R . .
C5 C 0.3960(4) 0.4864(2) 0.26350(18) 0.0327(8) Uani 1 1 d . . .
H5A H 0.3952 0.5473 0.2891 0.039 Uiso 1 1 calc R . .
H5B H 0.4739 0.4709 0.2675 0.039 Uiso 1 1 calc R . .
C6 C 0.3484(4) 0.4117(2) 0.30470(17) 0.0312(8) Uani 1 1 d . . .
H6A H 0.3935 0.4079 0.3597 0.037 Uiso 1 1 calc R . .
H6B H 0.2719 0.4289 0.3033 0.037 Uiso 1 1 calc R . .
C7 C 0.4608(3) 0.2818(2) 0.28407(19) 0.0302(8) Uani 1 1 d . . .
H7A H 0.5075 0.3261 0.2666 0.045 Uiso 1 1 calc R . .
H7B H 0.4586 0.2224 0.2568 0.045 Uiso 1 1 calc R . .
H7C H 0.4915 0.2718 0.3401 0.045 Uiso 1 1 calc R . .
C8 C 0.2758(3) 0.2533(2) 0.29461(18) 0.0275(7) Uani 1 1 d . . .
H8A H 0.1997 0.2788 0.2812 0.033 Uiso 1 1 calc R . .
H8B H 0.3038 0.2486 0.3518 0.033 Uiso 1 1 calc R . .
C9 C 0.2717(3) 0.1570(2) 0.26025(17) 0.0260(7) Uani 1 1 d . . .
C10 C 0.2964(3) 0.0789(2) 0.30811(18) 0.0288(8) Uani 1 1 d . . .
H10 H 0.3190 0.0880 0.3627 0.035 Uiso 1 1 calc R . .
C11 C 0.2896(3) -0.0128(2) 0.27932(19) 0.0299(8) Uani 1 1 d . . .
C12 C 0.3146(4) -0.0960(3) 0.3330(2) 0.0379(9) Uani 1 1 d . . .
H12A H 0.2938 -0.1534 0.3026 0.057 Uiso 1 1 calc R . .
H12B H 0.2722 -0.0913 0.3705 0.057 Uiso 1 1 calc R . .
H12C H 0.3939 -0.0975 0.3607 0.057 Uiso 1 1 calc R . .
C13 C 0.2591(3) -0.0230(2) 0.2000(2) 0.0304(8) Uani 1 1 d . . .
H13 H 0.2556 -0.0840 0.1789 0.037 Uiso 1 1 calc R . .
C14 C 0.2328(3) 0.0540(2) 0.14857(18) 0.0256(7) Uani 1 1 d . . .
C15 C 0.2356(3) 0.1451(2) 0.17856(17) 0.0231(7) Uani 1 1 d . . .
C16 C 0.2019(3) 0.0309(2) 0.06591(18) 0.0273(7) Uani 1 1 d . . .
H16 H 0.2089 -0.0325 0.0530 0.033 Uiso 1 1 calc R . .
C17 C 0.1423(4) 0.0505(2) -0.06938(18) 0.0324(9) Uani 1 1 d . . .
H17A H 0.1475 -0.0184 -0.0671 0.039 Uiso 1 1 calc R . .
H17B H 0.1981 0.0738 -0.0937 0.039 Uiso 1 1 calc R . .
C18 C 0.0268(4) 0.0791(2) -0.11876(19) 0.0352(9) Uani 1 1 d . . .
H18A H 0.0021 0.0352 -0.1628 0.042 Uiso 1 1 calc R . .
H18B H -0.0249 0.0732 -0.0871 0.042 Uiso 1 1 calc R . .
C19 C 0.0193(3) 0.1768(2) -0.15025(18) 0.0277(7) Uani 1 1 d . . .
C20 C -0.0297(4) 0.1967(3) -0.22782(18) 0.0352(9) Uani 1 1 d . . .
H20 H -0.0626 0.1479 -0.2626 0.042 Uiso 1 1 calc R . .
C21 C -0.0312(4) 0.2862(3) -0.25512(19) 0.0387(10) Uani 1 1 d . . .
H21 H -0.0653 0.2998 -0.3084 0.046 Uiso 1 1 calc R . .
C22 C 0.0174(4) 0.3558(3) -0.2040(2) 0.0356(9) Uani 1 1 d . . .
H22 H 0.0176 0.4185 -0.2210 0.043 Uiso 1 1 calc R . .
C23 C 0.0660(3) 0.3320(2) -0.12703(18) 0.0292(8) Uani 1 1 d . . .
H23 H 0.1008 0.3798 -0.0919 0.035 Uiso 1 1 calc R . .
C24 C 0.3771(3) 0.2758(2) 0.04562(18) 0.0268(7) Uani 1 1 d . . .
C25 C 0.0684(3) 0.3921(2) 0.09570(18) 0.0240(7) Uani 1 1 d . . .
C26 C -0.1138(3) 0.2022(2) 0.02847(18) 0.0261(7) Uani 1 1 d . . .
C27 C -0.0500(3) 0.4191(2) 0.0608(2) 0.0334(8) Uani 1 1 d . . .
H27A H -0.0906 0.4095 0.0989 0.050 Uiso 1 1 calc R . .
H27B H -0.0829 0.3806 0.0149 0.050 Uiso 1 1 calc R . .
H27C H -0.0542 0.4850 0.0458 0.050 Uiso 1 1 calc R . .
C28 C 0.4785(4) 0.2570(4) 0.0211(2) 0.0525(12) Uani 1 1 d . . .
H28A H 0.4611 0.2109 -0.0209 0.079 Uiso 1 1 calc R . .
H28B H 0.5373 0.2327 0.0653 0.079 Uiso 1 1 calc R . .
H28C H 0.5034 0.3150 0.0028 0.079 Uiso 1 1 calc R . .
O1WA O 0.4442(15) 0.0034(11) 0.0118(8) 0.175(5) Uiso 0.568(9) 1 d PU . 1
O1WB O 0.4189(18) -0.0662(14) 0.0686(10) 0.170(5) Uiso 0.432(9) 1 d PU . 2

loop_
_atom_site_aniso_label
_atom_site_aniso_U_11
_atom_site_aniso_U_22
_atom_site_aniso_U_33
_atom_site_aniso_U_23
_atom_site_aniso_U_13
_atom_site_aniso_U_12
Ni1 0.0286(3) 0.01398(19) 0.0190(2) -0.00005(14) 0.00641(17) -0.00084(17)
Ni2 0.0268(3) 0.0157(2) 0.0187(2) -0.00067(13) 0.00633(17) 0.00151(16)
S1 0.0350(6) 0.0256(4) 0.0633(6) -0.0030(4) 0.0204(5) 0.0016(4)
O1 0.0304(14) 0.0163(10) 0.0201(9) 0.0024(8) 0.0059(9) 0.0018(10)
O2 0.0310(15) 0.0217(11) 0.0241(10) -0.0064(8) 0.0076(10) 0.0033(10)
O3 0.0296(14) 0.0257(11) 0.0210(10) -0.0019(9) 0.0076(10) -0.0029(11)
O4 0.0344(15) 0.0146(10) 0.0233(10) 0.0001(8) 0.0091(10) 0.0018(10)
O5 0.0326(15) 0.0196(10) 0.0246(10) -0.0003(8) 0.0098(10) 0.0016(10)
N1 0.0320(18) 0.0213(13) 0.0205(12) -0.0012(10) 0.0067(12) -0.0005(13)
N2 0.0245(16) 0.0205(13) 0.0267(13) -0.0024(10) 0.0071(12) -0.0001(12)
N3 0.0312(17) 0.0224(13) 0.0211(12) -0.0010(10) 0.0085(12) -0.0022(13)
N4 0.0307(17) 0.0164(12) 0.0252(12) -0.0021(10) 0.0110(12) -0.0024(12)
N5 0.0340(19) 0.0201(13) 0.0256(13) -0.0007(10) 0.0099(12) -0.0029(13)
C1 0.044(3) 0.0212(17) 0.063(2) -0.0064(17) 0.020(2) -0.0011(18)
C2 0.034(2) 0.0183(15) 0.0380(17) -0.0025(13) 0.0141(16) 0.0026(15)
C3 0.051(3) 0.0294(18) 0.0353(17) 0.0017(15) 0.0205(18) -0.0037(19)
C4 0.028(2) 0.0223(15) 0.0360(17) -0.0039(13) 0.0118(15) -0.0011(15)
C5 0.038(2) 0.0269(16) 0.0253(15) -0.0060(13) -0.0023(15) -0.0004(17)
C6 0.045(2) 0.0262(16) 0.0208(14) -0.0077(12) 0.0063(15) -0.0016(16)
C7 0.029(2) 0.0300(17) 0.0285(15) 0.0024(13) 0.0043(15) 0.0041(16)
C8 0.035(2) 0.0274(16) 0.0214(14) 0.0011(12) 0.0096(14) 0.0030(16)
C9 0.032(2) 0.0232(15) 0.0232(14) 0.0033(12) 0.0083(14) 0.0016(15)
C10 0.033(2) 0.0304(17) 0.0239(14) 0.0079(13) 0.0093(14) 0.0008(16)
C11 0.030(2) 0.0250(16) 0.0333(16) 0.0104(13) 0.0069(15) 0.0000(16)
C12 0.042(3) 0.0302(18) 0.0392(18) 0.0190(15) 0.0091(18) 0.0009(18)
C13 0.036(2) 0.0178(15) 0.0372(17) 0.0083(13) 0.0107(16) 0.0017(15)
C14 0.032(2) 0.0172(14) 0.0276(15) 0.0032(12) 0.0086(14) 0.0018(14)
C15 0.0274(19) 0.0189(14) 0.0231(14) 0.0046(11) 0.0079(13) -0.0008(13)
C16 0.035(2) 0.0157(14) 0.0323(16) 0.0004(12) 0.0116(15) -0.0024(15)
C17 0.053(3) 0.0184(15) 0.0275(16) -0.0053(12) 0.0138(16) 0.0013(16)
C18 0.047(3) 0.0282(17) 0.0273(16) -0.0094(13) 0.0059(16) -0.0102(18)
C19 0.029(2) 0.0297(16) 0.0245(15) -0.0069(13) 0.0082(14) 0.0006(16)
C20 0.037(2) 0.044(2) 0.0225(15) -0.0096(15) 0.0059(15) 0.0030(19)
C21 0.040(3) 0.054(2) 0.0192(14) 0.0027(15) 0.0041(15) 0.012(2)
C22 0.043(3) 0.0354(19) 0.0296(16) 0.0101(14) 0.0121(16) 0.0126(18)
C23 0.038(2) 0.0258(16) 0.0248(15) 0.0008(13) 0.0106(15) 0.0008(16)
C24 0.034(2) 0.0209(15) 0.0264(15) -0.0034(12) 0.0103(15) 0.0016(15)
C25 0.0285(19) 0.0117(13) 0.0307(15) 0.0027(11) 0.0071(14) 0.0001(13)
C26 0.035(2) 0.0168(14) 0.0268(15) -0.0023(12) 0.0090(15) -0.0008(15)
C27 0.034(2) 0.0200(15) 0.0442(19) 0.0060(14) 0.0088(17) 0.0048(16)
C28 0.041(3) 0.072(3) 0.047(2) -0.036(2) 0.017(2) -0.008(3)

loop_
_atom_type_symbol
_atom_type_description
_atom_type_scat_dispersion_real
_atom_type_scat_dispersion_imag
_atom_type_scat_source
C C 0.0033 0.0016 'International Tables Vol C Tables 4.2.6.8 and 6.1.1.4'
H H 0.0000 0.0000 'International Tables Vol C Tables 4.2.6.8 and 6.1.1.4'
N N 0.0061 0.0033 'International Tables Vol C Tables 4.2.6.8 and 6.1.1.4'
O O 0.0106 0.0060 'International Tables Vol C Tables 4.2.6.8 and 6.1.1.4'
S S 0.1246 0.1234 'International Tables Vol C Tables 4.2.6.8 and 6.1.1.4'
Ni Ni 0.3393 1.1124 'International Tables Vol C Tables 4.2.6.8 and 6.1.1.4'

loop_
_geom_angle_atom_site_label_1
_geom_angle_atom_site_label_2
_geom_angle_atom_site_label_3
_geom_angle
_geom_angle_site_symmetry_1
_geom_angle_site_symmetry_3
_geom_angle_publ_flag
O1 Ni1 N4 90.62(9) . . ?
O1 Ni1 N5 93.18(10) . . ?
N4 Ni1 N5 93.58(12) . . ?
O1 Ni1 N3 173.42(10) . . ?
N4 Ni1 N3 94.99(10) . . ?
N5 Ni1 N3 89.91(11) . . ?
O1 Ni1 O3 91.50(10) . . ?
N4 Ni1 O3 88.65(11) . . ?
N5 Ni1 O3 174.79(10) . . ?
N3 Ni1 O3 85.21(11) . . ?
O1 Ni1 O4 78.75(8) . . ?
N4 Ni1 O4 168.35(10) . . ?
N5 Ni1 O4 91.77(10) . . ?
N3 Ni1 O4 95.36(10) . . ?
O3 Ni1 O4 86.90(9) . . ?
O2 Ni2 O1 89.57(10) . . ?
O2 Ni2 N1 96.24(11) . . ?
O1 Ni2 N1 91.19(10) . . ?
O2 Ni2 O5 165.86(9) . . ?
O1 Ni2 O5 87.72(10) . . ?
N1 Ni2 O5 97.69(11) . . ?
O2 Ni2 O4 104.41(9) . . ?
O1 Ni2 O4 79.30(9) . . ?
N1 Ni2 O4 157.09(12) . . ?
O5 Ni2 O4 61.45(9) . . ?
O2 Ni2 N2 92.94(10) . . ?
O1 Ni2 N2 176.83(9) . . ?
N1 Ni2 N2 86.61(10) . . ?
O5 Ni2 N2 90.30(10) . . ?
O4 Ni2 N2 101.91(9) . . ?
O2 Ni2 C25 135.64(10) . . ?
O1 Ni2 C25 82.24(10) . . ?
N1 Ni2 C25 127.29(12) . . ?
O5 Ni2 C25 30.22(9) . . ?
O4 Ni2 C25 31.24(10) . . ?
N2 Ni2 C25 97.27(11) . . ?
C15 O1 Ni1 128.84(19) . . ?
C15 O1 Ni2 128.0(2) . . ?
Ni1 O1 Ni2 100.19(9) . . ?
C24 O2 Ni2 123.4(2) . . ?
C24 O3 Ni1 130.4(2) . . ?
C25 O4 Ni2 88.77(18) . . ?
C25 O4 Ni1 116.57(19) . . ?
Ni2 O4 Ni1 90.21(9) . . ?
C25 O5 Ni2 90.9(2) . . ?
C7 N1 C6 110.9(3) . . ?
C7 N1 C8 110.0(3) . . ?
C6 N1 C8 109.8(3) . . ?
C7 N1 Ni2 116.7(2) . . ?
C6 N1 Ni2 101.48(19) . . ?
C8 N1 Ni2 107.6(2) . . ?
C4 N2 C5 108.7(3) . . ?
C4 N2 C2 111.9(3) . . ?
C5 N2 C2 109.9(3) . . ?
C4 N2 Ni2 111.35(19) . . ?
C5 N2 Ni2 102.60(19) . . ?
C2 N2 Ni2 112.0(2) . . ?
C23 N3 C19 118.0(3) . . ?
C23 N3 Ni1 118.2(2) . . ?
C19 N3 Ni1 123.7(2) . . ?
C16 N4 C17 117.8(3) . . ?
C16 N4 Ni1 125.6(2) . . ?
C17 N4 Ni1 116.6(2) . . ?
C26 N5 Ni1 167.3(3) . . ?
N2 C2 C1 116.1(3) . . ?
N2 C4 C3 112.7(3) . . ?
N2 C5 C6 110.9(3) . . ?
N1 C6 C5 110.7(3) . . ?
N1 C8 C9 113.4(3) . . ?
C10 C9 C15 119.5(3) . . ?
C10 C9 C8 120.5(3) . . ?
C15 C9 C8 119.9(3) . . ?
C9 C10 C11 123.0(3) . . ?
C13 C11 C10 116.8(3) . . ?
C13 C11 C12 121.6(3) . . ?
C10 C11 C12 121.6(3) . . ?
C11 C13 C14 122.5(3) . . ?
C15 C14 C13 119.7(3) . . ?
C15 C14 C16 124.7(3) . . ?
C13 C14 C16 115.6(3) . . ?
O1 C15 C14 122.4(3) . . ?
O1 C15 C9 119.4(3) . . ?
C14 C15 C9 118.3(3) . . ?
N4 C16 C14 126.5(3) . . ?
N4 C17 C18 111.0(3) . . ?
C19 C18 C17 114.5(3) . . ?
N3 C19 C20 120.7(3) . . ?
N3 C19 C18 117.0(3) . . ?
C20 C19 C18 122.3(3) . . ?
C21 C20 C19 120.7(3) . . ?
C20 C21 C22 118.8(3) . . ?
C21 C22 C23 118.1(3) . . ?
N3 C23 C22 123.6(3) . . ?
O3 C24 O2 125.5(3) . . ?
O3 C24 C28 117.5(3) . . ?
O2 C24 C28 116.9(3) . . ?
O5 C25 O4 118.9(3) . . ?
O5 C25 C27 121.5(3) . . ?
O4 C25 C27 119.6(3) . . ?
O5 C25 Ni2 58.92(18) . . ?
O4 C25 Ni2 60.00(18) . . ?
C27 C25 Ni2 178.6(2) . . ?
N5 C26 S1 178.6(3) . . ?

loop_
_geom_bond_atom_site_label_1
_geom_bond_atom_site_label_2
_geom_bond_distance
_geom_bond_site_symmetry_2
_geom_bond_publ_flag
Ni1 O1 2.000(2) . ?
Ni1 N4 2.014(3) . ?
Ni1 N5 2.068(3) . ?
Ni1 N3 2.074(3) . ?
Ni1 O3 2.081(3) . ?
Ni1 O4 2.210(2) . ?
Ni2 O2 1.995(3) . ?
Ni2 O1 2.034(2) . ?
Ni2 N1 2.060(3) . ?
Ni2 O5 2.134(3) . ?
Ni2 O4 2.158(2) . ?
Ni2 N2 2.196(3) . ?
Ni2 C25 2.491(4) . ?
S1 C26 1.635(4) . ?
O1 C15 1.321(4) . ?
O2 C24 1.274(4) . ?
O3 C24 1.252(4) . ?
O4 C25 1.292(4) . ?
O5 C25 1.254(4) . ?
N1 C7 1.475(5) . ?
N1 C6 1.483(4) . ?
N1 C8 1.495(5) . ?
N2 C4 1.487(5) . ?
N2 C5 1.496(4) . ?
N2 C2 1.499(5) . ?
N3 C23 1.337(4) . ?
N3 C19 1.357(4) . ?
N4 C16 1.281(4) . ?
N4 C17 1.461(4) . ?
N5 C26 1.160(5) . ?
C1 C2 1.539(5) . ?
C3 C4 1.526(5) . ?
C5 C6 1.524(5) . ?
C8 C9 1.509(5) . ?
C9 C10 1.391(4) . ?
C9 C15 1.419(4) . ?
C10 C11 1.407(5) . ?
C11 C13 1.376(5) . ?
C11 C12 1.511(4) . ?
C13 C14 1.417(4) . ?
C14 C15 1.410(4) . ?
C14 C16 1.464(4) . ?
C17 C18 1.525(6) . ?
C18 C19 1.503(5) . ?
C19 C20 1.383(5) . ?
C20 C21 1.372(6) . ?
C21 C22 1.375(6) . ?
C22 C23 1.386(5) . ?
C24 C28 1.496(6) . ?
C25 C27 1.492(5) . ?
O1WA O1WA 1.59(3) 3_655 ?
